data_7109308
loop_
_publ_author_name
'Guo-Hua Li'
'Wen Zhou'
'Xiao-Xiao Li'
'Qing-Wei Bi'
'Zhen Wang'
'Zhi-Gang Zhao'
'Wen-Xiang Hu'
'Zili Chen'

_publ_section_title
;
 Gold catalyzed enantioselective intermolecular [3+2] dipolar
 cycloaddition of N-allenyl amides with nitrones
;
_journal_name_full Chem.Commun.
_journal_page_first 4770
_journal_paper_doi 10.1039/c3cc41769g
_journal_volume 49
_journal_year 2013
_chemical_formula_sum 'C30 H27 Br N2 O3 S'
_chemical_formula_weight 575.51
_chemical_name_systematic
;
?
;
_space_group_IT_number 18
_symmetry_cell_setting orthorhombic
_symmetry_space_group_name_Hall 'P 2 2ab'
_symmetry_space_group_name_H-M 'P 21 21 2'
_atom_sites_solution_hydrogens geom
_atom_sites_solution_primary direct
_atom_sites_solution_secondary difmap
_audit_creation_method SHELXL-97
_cell_angle_alpha 90.00
_cell_angle_beta 90.00
_cell_angle_gamma 90.00
_cell_formula_units_Z 4
_cell_length_a 18.063(3)
_cell_length_b 20.802(4)
_cell_length_c 7.1849(12)
_cell_measurement_reflns_used 10995
_cell_measurement_temperature 153(2)
_cell_measurement_theta_max 31.507
_cell_measurement_theta_min 2.260
_cell_volume 2699.7(8)
_computing_cell_refinement 'CrystalClear (Rigaku Inc., 2008)'
_computing_data_collection 'CrystalClear (Rigaku Inc., 2008)'
_computing_data_reduction 'CrystalClear (Rigaku Inc., 2008)'
_computing_structure_refinement 'SHELXL-97 (Sheldrick, 1997)'
_computing_structure_solution 'SHELXS-97 (Sheldrick, 1990)'
_diffrn_ambient_temperature 153(2)
_diffrn_detector_area_resol_mean 28.5714
_diffrn_measured_fraction_theta_full 0.998
_diffrn_measured_fraction_theta_max 0.998
_diffrn_measurement_device_type AFC10/Saturn724+
_diffrn_measurement_method 'phi and omega scans'
_diffrn_radiation_monochromator graphite
_diffrn_radiation_source 'Rotating Anode'
_diffrn_radiation_type MoK\a
_diffrn_radiation_wavelength 0.71073
_diffrn_reflns_av_R_equivalents 0.0426
_diffrn_reflns_av_sigmaI/netI 0.0755
_diffrn_reflns_limit_h_max 25
_diffrn_reflns_limit_h_min -26
_diffrn_reflns_limit_k_max 20
_diffrn_reflns_limit_k_min -30
_diffrn_reflns_limit_l_max 10
_diffrn_reflns_limit_l_min -10
_diffrn_reflns_number 21468
_diffrn_reflns_theta_full 31.00
_diffrn_reflns_theta_max 31.00
_diffrn_reflns_theta_min 2.26
_diffrn_standards_decay_% 0
_diffrn_standards_interval_count 0
_diffrn_standards_interval_time 0
_diffrn_standards_number 0
_exptl_absorpt_coefficient_mu 1.634
_exptl_absorpt_correction_T_max 0.6854
_exptl_absorpt_correction_T_min 0.4507
_exptl_absorpt_correction_type multi-scan
_exptl_crystal_colour Colorless
_exptl_crystal_density_diffrn 1.416
_exptl_crystal_density_method 'not measured'
_exptl_crystal_description Block
_exptl_crystal_F_000 1184
_exptl_crystal_size_max 0.58
_exptl_crystal_size_mid 0.47
_exptl_crystal_size_min 0.25
_refine_diff_density_max 0.466
_refine_diff_density_min -0.453
_refine_diff_density_rms 0.059
_refine_ls_abs_structure_details 'Flack H D (1983), Acta Cryst. A39, 876-881'
_refine_ls_abs_structure_Flack 0.022(6)
_refine_ls_extinction_coef 0.0047(3)
_refine_ls_extinction_expression Fc^*^=kFc[1+0.001xFc^2^\l^3^/sin(2\q)]^-1/4^
_refine_ls_extinction_method SHELXL
_refine_ls_goodness_of_fit_ref 1.000
_refine_ls_hydrogen_treatment constr
_refine_ls_matrix_type full
_refine_ls_number_parameters 336
_refine_ls_number_reflns 8561
_refine_ls_number_restraints 0
_refine_ls_restrained_S_all 1.000
_refine_ls_R_factor_all 0.0492
_refine_ls_R_factor_gt 0.0396
_refine_ls_shift/su_max 0.001
_refine_ls_shift/su_mean 0.000
_refine_ls_structure_factor_coef Fsqd
_refine_ls_weighting_details 'calc w=1/[\s^2^(Fo^2^)+(0.0125P)^2^+0.0000P] where P=(Fo^2^+2Fc^2^)/3'
_refine_ls_weighting_scheme calc
_refine_ls_wR_factor_gt 0.0659
_refine_ls_wR_factor_ref 0.0692
_reflns_number_gt 7262
_reflns_number_total 8561
_reflns_threshold_expression >2sigma(I)
_cod_data_source_file c3cc41769g.txt
_cod_data_source_block bo1976
_cod_original_cell_volume 2699.6(8)
_cod_original_sg_symbol_H-M P2(1)2(1)2
_cod_database_code 7109308

loop_
_symmetry_equiv_pos_as_xyz
'x, y, z'
'-x, -y, z'
'-x+1/2, y+1/2, -z'
'x+1/2, -y+1/2, -z'

loop_
_atom_site_label
_atom_site_type_symbol
_atom_site_fract_x
_atom_site_fract_y
_atom_site_fract_z
_atom_site_U_iso_or_equiv
_atom_site_adp_type
_atom_site_occupancy
_atom_site_symmetry_multiplicity
_atom_site_calc_flag
_atom_site_refinement_flags
Br1 Br 0.035556(14) 0.420353(12) 0.91200(4) 0.03436(7) Uani 1 1 d .
S1 S 0.47240(4) 0.31108(3) 0.51707(9) 0.03727(16) Uani 1 1 d .
O1 O 0.30156(9) 0.17180(7) 1.0049(2) 0.0277(4) Uani 1 1 d .
O2 O 0.49822(11) 0.36401(9) 0.4061(3) 0.0575(6) Uani 1 1 d .
O3 O 0.41482(10) 0.27046(9) 0.4456(2) 0.0415(5) Uani 1 1 d .
N1 N 0.28694(11) 0.17524(9) 0.8063(3) 0.0248(4) Uani 1 1 d .
N2 N 0.44112(11) 0.34236(9) 0.7147(3) 0.0332(5) Uani 1 1 d .
C1 C 0.30423(12) 0.24332(10) 0.7619(3) 0.0235(5) Uani 1 1 d .
H1 H 0.3177 0.2475 0.6275 0.028 Uiso 1 1 calc R
C2 C 0.37138(12) 0.25703(10) 0.8825(3) 0.0248(5) Uani 1 1 d .
C3 C 0.36717(14) 0.20955(11) 1.0404(3) 0.0322(6) Uani 1 1 d .
H3A H 0.4117 0.1818 1.0427 0.039 Uiso 1 1 calc R
H3B H 0.3631 0.2322 1.1613 0.039 Uiso 1 1 calc R
C4 C 0.32875(13) 0.12795(11) 0.7062(3) 0.0234(5) Uani 1 1 d .
C5 C 0.36348(14) 0.07728(12) 0.7945(3) 0.0339(6) Uani 1 1 d .
H5 H 0.3629 0.0745 0.9265 0.041 Uiso 1 1 calc R
C6 C 0.39918(17) 0.03045(13) 0.6903(4) 0.0421(7) Uani 1 1 d .
H6 H 0.4240 -0.0036 0.7522 0.051 Uiso 1 1 calc R
C7 C 0.39925(15) 0.03248(12) 0.4985(4) 0.0364(6) Uani 1 1 d .
H7 H 0.4238 0.0001 0.4285 0.044 Uiso 1 1 calc R
C8 C 0.36309(14) 0.08237(12) 0.4095(3) 0.0353(5) Uani 1 1 d .
H8 H 0.3628 0.0845 0.2774 0.042 Uiso 1 1 calc R
C9 C 0.32723(15) 0.12931(12) 0.5124(3) 0.0310(6) Uani 1 1 d .
H9 H 0.3013 0.1628 0.4502 0.037 Uiso 1 1 calc R
C10 C 0.23830(13) 0.28592(10) 0.8056(3) 0.0223(5) Uani 1 1 d .
C11 C 0.24592(14) 0.35265(11) 0.7987(3) 0.0277(5) Uani 1 1 d .
H11 H 0.2930 0.3707 0.7718 0.033 Uiso 1 1 calc R
C12 C 0.18637(13) 0.39306(11) 0.8303(3) 0.0277(5) Uani 1 1 d .
H12 H 0.1921 0.4384 0.8243 0.033 Uiso 1 1 calc R
C13 C 0.11870(13) 0.36605(10) 0.8707(3) 0.0242(5) Uani 1 1 d .
C14 C 0.10886(13) 0.30034(10) 0.8793(3) 0.0274(5) Uani 1 1 d .
H14 H 0.0617 0.2826 0.9077 0.033 Uiso 1 1 calc R
C15 C 0.16885(13) 0.26078(11) 0.8457(3) 0.0266(5) Uani 1 1 d .
H15 H 0.1625 0.2155 0.8502 0.032 Uiso 1 1 calc R
C16 C 0.42788(13) 0.29767(10) 0.8633(3) 0.0300(5) Uani 1 1 d .
H16 H 0.4638 0.2970 0.9599 0.036 Uiso 1 1 calc R
C17 C 0.54783(13) 0.26162(11) 0.5748(3) 0.0312(5) Uani 1 1 d .
C18 C 0.54050(15) 0.19490(11) 0.5686(3) 0.0360(6) Uani 1 1 d .
H18 H 0.4942 0.1759 0.5383 0.043 Uiso 1 1 calc R
C19 C 0.60081(16) 0.15701(12) 0.6066(4) 0.0380(6) Uani 1 1 d .
H19 H 0.5959 0.1116 0.5995 0.046 Uiso 1 1 calc R
C20 C 0.66862(16) 0.18302(13) 0.6551(3) 0.0379(6) Uani 1 1 d .
C21 C 0.67415(16) 0.25004(13) 0.6684(4) 0.0392(7) Uani 1 1 d .
H21 H 0.7196 0.2689 0.7066 0.047 Uiso 1 1 calc R
C22 C 0.61520(14) 0.28887(13) 0.6273(4) 0.0373(6) Uani 1 1 d .
H22 H 0.6202 0.3343 0.6346 0.045 Uiso 1 1 calc R
C23 C 0.73529(17) 0.14084(14) 0.6925(4) 0.0523(9) Uani 1 1 d .
H23A H 0.7197 0.0958 0.6980 0.063 Uiso 1 1 calc R
H23B H 0.7578 0.1531 0.8115 0.063 Uiso 1 1 calc R
H23C H 0.7716 0.1464 0.5923 0.063 Uiso 1 1 calc R
C24 C 0.47629(15) 0.40356(11) 0.7798(4) 0.0463(8) Uani 1 1 d .
H24A H 0.5080 0.4212 0.6796 0.056 Uiso 1 1 calc R
H24B H 0.5081 0.3946 0.8889 0.056 Uiso 1 1 calc R
C25 C 0.41797(16) 0.45264(13) 0.8324(5) 0.0438(8) Uani 1 1 d .
C26 C 0.37846(17) 0.48187(14) 0.6914(6) 0.0617(11) Uani 1 1 d .
H26 H 0.3868 0.4698 0.5656 0.074 Uiso 1 1 calc R
C27 C 0.3271(2) 0.52828(18) 0.7331(10) 0.110(2) Uani 1 1 d .
H27 H 0.2996 0.5479 0.6358 0.132 Uiso 1 1 calc R
C28 C 0.3156(3) 0.5461(2) 0.9089(13) 0.143(4) Uani 1 1 d .
H28 H 0.2808 0.5791 0.9351 0.171 Uiso 1 1 calc R
C29 C 0.3536(3) 0.5173(2) 1.0539(9) 0.122(3) Uani 1 1 d .
H29 H 0.3441 0.5296 1.1789 0.147 Uiso 1 1 calc R
C30 C 0.4070(2) 0.46920(17) 1.0139(6) 0.0745(12) Uani 1 1 d .
H30 H 0.4343 0.4491 1.1108 0.089 Uiso 1 1 calc R

loop_
_atom_site_aniso_label
_atom_site_aniso_U_11
_atom_site_aniso_U_22
_atom_site_aniso_U_33
_atom_site_aniso_U_23
_atom_site_aniso_U_13
_atom_site_aniso_U_12
Br1 0.02617(12) 0.03308(13) 0.04381(13) -0.00049(12) 0.00044(12) 0.00787(11)
S1 0.0319(4) 0.0395(4) 0.0404(3) 0.0059(3) 0.0060(3) -0.0058(3)
O1 0.0307(9) 0.0302(9) 0.0220(8) 0.0010(7) 0.0033(7) 0.0000(8)
O2 0.0497(13) 0.0528(12) 0.0700(14) 0.0288(12) 0.0164(12) -0.0057(10)
O3 0.0349(10) 0.0562(12) 0.0334(10) -0.0003(9) -0.0014(8) -0.0118(9)
N1 0.0300(11) 0.0225(10) 0.0220(9) 0.0017(8) 0.0019(8) 0.0018(9)
N2 0.0267(11) 0.0258(11) 0.0469(12) -0.0025(9) 0.0063(10) -0.0046(9)
C1 0.0237(12) 0.0223(12) 0.0244(10) 0.0007(8) -0.0015(9) 0.0001(9)
C2 0.0227(11) 0.0249(11) 0.0267(11) -0.0033(9) -0.0008(9) 0.0050(9)
C3 0.0361(14) 0.0328(13) 0.0277(12) -0.0020(10) -0.0044(11) 0.0012(11)
C4 0.0233(12) 0.0200(11) 0.0268(11) -0.0025(9) -0.0004(10) -0.0012(9)
C5 0.0462(16) 0.0287(13) 0.0267(11) -0.0004(11) -0.0045(11) 0.0099(13)
C6 0.057(2) 0.0326(15) 0.0371(14) -0.0030(12) -0.0086(14) 0.0182(14)
C7 0.0400(16) 0.0346(14) 0.0347(13) -0.0106(11) 0.0015(13) 0.0074(13)
C8 0.0473(15) 0.0344(13) 0.0244(10) -0.0038(12) 0.0003(12) 0.0007(13)
C9 0.0367(15) 0.0266(13) 0.0297(12) 0.0001(10) -0.0055(11) 0.0043(11)
C10 0.0245(12) 0.0220(11) 0.0205(10) 0.0001(8) -0.0003(9) 0.0005(9)
C11 0.0216(12) 0.0264(13) 0.0352(12) 0.0012(10) -0.0016(10) -0.0035(10)
C12 0.0246(12) 0.0213(11) 0.0373(13) -0.0009(10) -0.0035(10) 0.0006(10)
C13 0.0205(11) 0.0257(11) 0.0264(11) -0.0015(9) -0.0021(9) 0.0051(9)
C14 0.0219(11) 0.0276(12) 0.0325(13) 0.0045(9) 0.0038(10) -0.0004(9)
C15 0.0267(13) 0.0211(12) 0.0321(12) 0.0018(9) 0.0034(10) -0.0024(10)
C16 0.0234(12) 0.0306(13) 0.0361(13) -0.0073(10) -0.0036(10) 0.0030(10)
C17 0.0295(13) 0.0354(13) 0.0289(11) -0.0036(10) 0.0079(11) -0.0040(10)
C18 0.0364(14) 0.0383(14) 0.0333(12) -0.0060(11) 0.0034(13) -0.0099(12)
C19 0.0522(18) 0.0325(13) 0.0292(12) 0.0000(11) 0.0069(13) -0.0006(13)
C20 0.0419(17) 0.0484(17) 0.0232(11) 0.0048(11) 0.0077(11) 0.0060(14)
C21 0.0312(15) 0.0525(18) 0.0339(14) -0.0003(13) 0.0038(12) -0.0072(13)
C22 0.0321(14) 0.0390(15) 0.0407(15) -0.0032(12) 0.0098(12) -0.0076(12)
C23 0.051(2) 0.071(2) 0.0349(15) 0.0089(15) 0.0031(15) 0.0148(18)
C24 0.0292(15) 0.0275(14) 0.082(2) -0.0074(13) 0.0034(15) -0.0072(12)
C25 0.0304(15) 0.0238(14) 0.077(2) 0.0000(14) 0.0076(15) -0.0067(12)
C26 0.0360(18) 0.0320(17) 0.117(3) 0.0135(19) -0.008(2) -0.0063(14)
C27 0.038(2) 0.033(2) 0.260(8) 0.030(3) 0.009(4) -0.0044(18)
C28 0.059(3) 0.041(3) 0.328(12) -0.037(4) 0.079(5) -0.004(2)
C29 0.112(5) 0.083(4) 0.171(6) -0.053(4) 0.091(5) -0.022(3)
C30 0.072(3) 0.057(2) 0.094(3) -0.022(2) 0.030(2) -0.019(2)

loop_
_atom_type_symbol
_atom_type_description
_atom_type_scat_dispersion_real
_atom_type_scat_dispersion_imag
_atom_type_scat_source
C C 0.0033 0.0016 'International Tables Vol C Tables 4.2.6.8 and 6.1.1.4'
H H 0.0000 0.0000 'International Tables Vol C Tables 4.2.6.8 and 6.1.1.4'
N N 0.0061 0.0033 'International Tables Vol C Tables 4.2.6.8 and 6.1.1.4'
O O 0.0106 0.0060 'International Tables Vol C Tables 4.2.6.8 and 6.1.1.4'
S S 0.1246 0.1234 'International Tables Vol C Tables 4.2.6.8 and 6.1.1.4'
Br Br -0.2901 2.4595 'International Tables Vol C Tables 4.2.6.8 and 6.1.1.4'

loop_
_geom_angle_atom_site_label_1
_geom_angle_atom_site_label_2
_geom_angle_atom_site_label_3
_geom_angle
O3 S1 O2 119.18(13)
O3 S1 N2 106.87(11)
O2 S1 N2 106.52(12)
O3 S1 C17 107.56(11)
O2 S1 C17 109.14(12)
N2 S1 C17 106.95(11)
C3 O1 N1 107.22(17)
C4 N1 O1 111.30(17)
C4 N1 C1 115.85(18)
O1 N1 C1 102.68(16)
C16 N2 C24 112.9(2)
C16 N2 S1 116.03(16)
C24 N2 S1 117.12(18)
N1 C1 C10 110.34(18)
N1 C1 C2 102.99(18)
C10 C1 C2 113.55(18)
N1 C1 H1 109.9
C10 C1 H1 109.9
C2 C1 H1 109.9
C16 C2 C3 122.2(2)
C16 C2 C1 132.3(2)
C3 C2 C1 105.46(19)
O1 C3 C2 105.34(18)
O1 C3 H3A 110.7
C2 C3 H3A 110.7
O1 C3 H3B 110.7
C2 C3 H3B 110.7
H3A C3 H3B 108.8
C5 C4 C9 118.9(2)
C5 C4 N1 122.2(2)
C9 C4 N1 118.5(2)
C4 C5 C6 119.9(2)
C4 C5 H5 120.0
C6 C5 H5 120.0
C7 C6 C5 121.2(3)
C7 C6 H6 119.4
C5 C6 H6 119.4
C6 C7 C8 119.0(3)
C6 C7 H7 120.5
C8 C7 H7 120.5
C7 C8 C9 120.2(2)
C7 C8 H8 119.9
C9 C8 H8 119.9
C8 C9 C4 120.7(2)
C8 C9 H9 119.7
C4 C9 H9 119.7
C15 C10 C11 118.1(2)
C15 C10 C1 122.1(2)
C11 C10 C1 119.7(2)
C12 C11 C10 121.4(2)
C12 C11 H11 119.3
C10 C11 H11 119.3
C13 C12 C11 118.5(2)
C13 C12 H12 120.8
C11 C12 H12 120.8
C12 C13 C14 121.9(2)
C12 C13 Br1 119.45(17)
C14 C13 Br1 118.66(17)
C13 C14 C15 118.8(2)
C13 C14 H14 120.6
C15 C14 H14 120.6
C14 C15 C10 121.3(2)
C14 C15 H15 119.3
C10 C15 H15 119.3
C2 C16 N2 127.9(2)
C2 C16 H16 116.0
N2 C16 H16 116.0
C22 C17 C18 119.7(2)
C22 C17 S1 120.17(19)
C18 C17 S1 120.1(2)
C19 C18 C17 119.3(2)
C19 C18 H18 120.3
C17 C18 H18 120.3
C18 C19 C20 121.9(2)
C18 C19 H19 119.1
C20 C19 H19 119.1
C19 C20 C21 118.0(3)
C19 C20 C23 121.5(3)
C21 C20 C23 120.5(3)
C22 C21 C20 121.1(3)
C22 C21 H21 119.4
C20 C21 H21 119.4
C21 C22 C17 119.8(3)
C21 C22 H22 120.1
C17 C22 H22 120.1
C20 C23 H23A 109.5
C20 C23 H23B 109.5
H23A C23 H23B 109.5
C20 C23 H23C 109.5
H23A C23 H23C 109.5
H23B C23 H23C 109.5
N2 C24 C25 110.9(2)
N2 C24 H24A 109.5
C25 C24 H24A 109.5
N2 C24 H24B 109.5
C25 C24 H24B 109.5
H24A C24 H24B 108.1
C30 C25 C26 121.0(4)
C30 C25 C24 120.7(3)
C26 C25 C24 118.2(3)
C27 C26 C25 120.0(5)
C27 C26 H26 120.0
C25 C26 H26 120.0
C28 C27 C26 120.5(6)
C28 C27 H27 119.7
C26 C27 H27 119.7
C27 C28 C29 121.1(5)
C27 C28 H28 119.5
C29 C28 H28 119.5
C28 C29 C30 119.3(6)
C28 C29 H29 120.3
C30 C29 H29 120.3
C25 C30 C29 118.1(5)
C25 C30 H30 121.0
C29 C30 H30 121.0

loop_
_geom_bond_atom_site_label_1
_geom_bond_atom_site_label_2
_geom_bond_distance
Br1 C13 1.902(2)
S1 O3 1.4352(18)
S1 O2 1.4372(18)
S1 N2 1.661(2)
S1 C17 1.757(3)
O1 C3 1.444(3)
O1 N1 1.453(2)
N1 C4 1.434(3)
N1 C1 1.485(3)
N2 C16 1.436(3)
N2 C24 1.498(3)
C1 C10 1.517(3)
C1 C2 1.517(3)
C1 H1 1.0000
C2 C16 1.332(3)
C2 C3 1.506(3)
C3 H3A 0.9900
C3 H3B 0.9900
C4 C5 1.381(3)
C4 C9 1.393(3)
C5 C6 1.388(3)
C5 H5 0.9500
C6 C7 1.379(3)
C6 H6 0.9500
C7 C8 1.383(3)
C7 H7 0.9500
C8 C9 1.385(3)
C8 H8 0.9500
C9 H9 0.9500
C10 C15 1.389(3)
C10 C11 1.396(3)
C11 C12 1.384(3)
C11 H11 0.9500
C12 C13 1.376(3)
C12 H12 0.9500
C13 C14 1.380(3)
C14 C15 1.382(3)
C14 H14 0.9500
C15 H15 0.9500
C16 H16 0.9500
C17 C22 1.394(3)
C17 C18 1.395(3)
C18 C19 1.372(3)
C18 H18 0.9500
C19 C20 1.384(4)
C19 H19 0.9500
C20 C21 1.401(3)
C20 C23 1.514(3)
C21 C22 1.369(4)
C21 H21 0.9500
C22 H22 0.9500
C23 H23A 0.9800
C23 H23B 0.9800
C23 H23C 0.9800
C24 C25 1.515(4)
C24 H24A 0.9900
C24 H24B 0.9900
C25 C30 1.363(5)
C25 C26 1.380(4)
C26 C27 1.371(5)
C26 H26 0.9500
C27 C28 1.333(9)
C27 H27 0.9500
C28 C29 1.384(9)
C28 H28 0.9500
C29 C30 1.419(5)
C29 H29 0.9500
C30 H30 0.9500

loop_
_geom_torsion_atom_site_label_1
_geom_torsion_atom_site_label_2
_geom_torsion_atom_site_label_3
_geom_torsion_atom_site_label_4
_geom_torsion
C3 O1 N1 C4 85.0(2)
C3 O1 N1 C1 -39.6(2)
O3 S1 N2 C16 65.0(2)
O2 S1 N2 C16 -166.54(18)
C17 S1 N2 C16 -49.9(2)
O3 S1 N2 C24 -157.58(18)
O2 S1 N2 C24 -29.2(2)
C17 S1 N2 C24 87.5(2)
C4 N1 C1 C10 155.27(19)
O1 N1 C1 C10 -83.2(2)
C4 N1 C1 C2 -83.2(2)
O1 N1 C1 C2 38.3(2)
N1 C1 C2 C16 152.1(2)
C10 C1 C2 C16 -88.6(3)
N1 C1 C2 C3 -24.1(2)
C10 C1 C2 C3 95.3(2)
N1 O1 C3 C2 24.0(2)
C16 C2 C3 O1 -176.0(2)
C1 C2 C3 O1 0.7(2)
O1 N1 C4 C5 14.1(3)
C1 N1 C4 C5 130.9(2)
O1 N1 C4 C9 -173.2(2)
C1 N1 C4 C9 -56.4(3)
C9 C4 C5 C6 3.1(4)
N1 C4 C5 C6 175.8(2)
C4 C5 C6 C7 -1.6(5)
C5 C6 C7 C8 0.2(5)
C6 C7 C8 C9 -0.2(4)
C7 C8 C9 C4 1.8(4)
C5 C4 C9 C8 -3.2(4)
N1 C4 C9 C8 -176.1(2)
N1 C1 C10 C15 -11.5(3)
C2 C1 C10 C15 -126.5(2)
N1 C1 C10 C11 171.1(2)
C2 C1 C10 C11 56.1(3)
C15 C10 C11 C12 -0.1(4)
C1 C10 C11 C12 177.4(2)
C10 C11 C12 C13 0.5(4)
C11 C12 C13 C14 -0.4(4)
C11 C12 C13 Br1 -179.28(18)
C12 C13 C14 C15 -0.2(4)
Br1 C13 C14 C15 178.74(17)
C13 C14 C15 C10 0.6(4)
C11 C10 C15 C14 -0.4(3)
C1 C10 C15 C14 -177.9(2)
C3 C2 C16 N2 175.9(2)
C1 C2 C16 N2 0.3(4)
C24 N2 C16 C2 144.7(2)
S1 N2 C16 C2 -76.1(3)
O3 S1 C17 C22 172.4(2)
O2 S1 C17 C22 41.8(2)
N2 S1 C17 C22 -73.1(2)
O3 S1 C17 C18 -7.7(2)
O2 S1 C17 C18 -138.4(2)
N2 S1 C17 C18 106.8(2)
C22 C17 C18 C19 -2.8(4)
S1 C17 C18 C19 177.33(19)
C17 C18 C19 C20 1.4(4)
C18 C19 C20 C21 1.3(4)
C18 C19 C20 C23 -178.6(2)
C19 C20 C21 C22 -2.7(4)
C23 C20 C21 C22 177.2(2)
C20 C21 C22 C17 1.3(4)
C18 C17 C22 C21 1.5(4)
S1 C17 C22 C21 -178.7(2)
C16 N2 C24 C25 -89.8(3)
S1 N2 C24 C25 131.6(2)
N2 C24 C25 C30 109.7(3)
N2 C24 C25 C26 -72.9(3)
C30 C25 C26 C27 -0.1(5)
C24 C25 C26 C27 -177.6(3)
C25 C26 C27 C28 0.8(6)
C26 C27 C28 C29 -1.6(8)
C27 C28 C29 C30 1.6(8)
C26 C25 C30 C29 0.2(5)
C24 C25 C30 C29 177.6(3)
C28 C29 C30 C25 -0.9(7)
